data_4061661
_journal_name_full Organometallics
_journal_paper_doi 10.1021/om050488i
_journal_year 2005
_chemical_formula_moiety 'C53 H39 Cl P2 Ru '
_chemical_formula_sum 'C53 H39 Cl P2 Ru'
_chemical_formula_weight 874.36
_space_group_IT_number 19
_space_group_name_Hall 'P 2ac 2ab'
_space_group_name_H-M_alt 'P 21 21 21'
_symmetry_cell_setting orthorhombic
_symmetry_Int_Tables_number 19
_symmetry_space_group_name_Hall 'P 2ac 2ab'
_symmetry_space_group_name_H-M 'P 21 21 21'
_cell_angle_alpha 90
_cell_angle_beta 90
_cell_angle_gamma 90
_cell_formula_units_Z 4
_cell_length_a 10.7043(9)
_cell_length_b 16.348(1)
_cell_length_c 23.4626(5)
_cell_measurement_temperature 296.1
_cell_volume 4105.7(5)
_exptl_crystal_density_diffrn 1.414
_cod_original_formula_sum 'C53 H39 Cl P2 Ru '
_cod_database_code 4061661

loop_
_symmetry_equiv_pos_site_id
_symmetry_equiv_pos_as_xyz
1 +X,+Y,+Z
2 1/2+X,1/2-Y,-Z
3 -X,1/2+Y,1/2-Z
4 1/2-X,-Y,1/2+Z

loop_
_atom_site_label
_atom_site_type_symbol
_atom_site_fract_x
_atom_site_fract_y
_atom_site_fract_z
_atom_site_U_iso_or_equiv
_atom_site_adp_type
_atom_site_occupancy
_atom_site_symmetry_multiplicity
_atom_site_calc_flag
_atom_site_refinement_flags
_atom_site_disorder_assembly
_atom_site_disorder_group
Ru(1) Ru -0.48992(3) -0.01672(2) -0.16359(1) 0.04732(8) Uani 1.00 1 d . . .
Cl(1) Cl -0.34702(9) -0.10825(7) -0.11442(4) 0.0553(3) Uani 1.00 1 d . . .
P(1) P -0.53449(8) -0.11685(6) -0.22583(4) 0.0410(2) Uani 1.00 1 d . . .
P(2) P -0.6567(1) -0.05044(6) -0.10551(4) 0.0448(2) Uani 1.00 1 d . . .
C(1) C -0.4489(5) 0.0697(3) -0.2303(2) 0.073(2) Uani 1.00 1 d . . .
C(2) C -0.3365(6) 0.0554(3) -0.2013(2) 0.081(2) Uani 1.00 1 d . . .
C(3) C -0.3505(7) 0.0909(4) -0.1459(3) 0.091(2) Uani 1.00 1 d . . .
C(4) C -0.2686(9) 0.0957(5) -0.0984(4) 0.140(3) Uani 1.00 1 d . . .
C(5) C -0.315(2) 0.1382(9) -0.0501(6) 0.191(6) Uani 1.00 1 d . . .
C(6) C -0.431(2) 0.1691(7) -0.0479(5) 0.183(6) Uani 1.00 1 d . . .
C(7) C -0.511(1) 0.1638(3) -0.0913(3) 0.133(3) Uani 1.00 1 d . . .
C(8) C -0.4738(8) 0.1235(3) -0.1414(2) 0.091(2) Uani 1.00 1 d . . .
C(9) C -0.5369(6) 0.1058(3) -0.1943(2) 0.075(2) Uani 1.00 1 d . . .
C(10) C -0.4141(4) -0.1220(3) -0.2819(2) 0.049(1) Uani 1.00 1 d . . .
C(11) C -0.4417(4) -0.1214(3) -0.3398(2) 0.069(1) Uani 1.00 1 d . . .
C(12) C -0.3470(5) -0.1179(4) -0.3802(2) 0.093(2) Uani 1.00 1 d . . .
C(13) C -0.2241(5) -0.1163(4) -0.3631(2) 0.087(2) Uani 1.00 1 d . . .
C(14) C -0.1951(5) -0.1170(4) -0.3059(2) 0.080(2) Uani 1.00 1 d . . .
C(15) C -0.2887(4) -0.1190(3) -0.2663(2) 0.061(1) Uani 1.00 1 d . . .
C(16) C -0.6747(3) -0.1169(3) -0.2702(1) 0.046(1) Uani 1.00 1 d . . .
C(17) C -0.7109(4) -0.1886(3) -0.2979(2) 0.056(1) Uani 1.00 1 d . . .
C(18) C -0.8044(4) -0.1861(3) -0.3387(2) 0.069(1) Uani 1.00 1 d . . .
C(19) C -0.8598(4) -0.1135(4) -0.3525(2) 0.075(2) Uani 1.00 1 d . . .
C(20) C -0.8270(5) -0.0431(4) -0.3244(2) 0.079(2) Uani 1.00 1 d . . .
C(21) C -0.7339(4) -0.0453(3) -0.2835(2) 0.058(1) Uani 1.00 1 d . . .
C(22) C -0.6150(4) -0.0858(3) -0.0343(1) 0.051(1) Uani 1.00 1 d . . .
C(23) C -0.6805(5) -0.1447(3) -0.0049(2) 0.061(1) Uani 1.00 1 d . . .
C(24) C -0.6450(6) -0.1653(4) 0.0500(2) 0.077(2) Uani 1.00 1 d . . .
C(25) C -0.5471(6) -0.1265(4) 0.0757(2) 0.079(2) Uani 1.00 1 d . . .
C(26) C -0.4828(5) -0.0657(3) 0.0477(2) 0.069(1) Uani 1.00 1 d . . .
C(27) C -0.5142(4) -0.0462(3) -0.0079(1) 0.059(1) Uani 1.00 1 d . . .
C(28) C -0.7509(5) 0.0401(3) -0.0884(2) 0.060(1) Uani 1.00 1 d . . .
C(29) C -0.7741(5) 0.0666(3) -0.0327(2) 0.073(2) Uani 1.00 1 d . . .
C(30) C -0.8445(7) 0.1345(4) -0.0231(2) 0.099(2) Uani 1.00 1 d . . .
C(31) C -0.9026(8) 0.1752(4) -0.0665(3) 0.113(3) Uani 1.00 1 d . . .
C(32) C -0.8830(7) 0.1503(4) -0.1225(2) 0.100(2) Uani 1.00 1 d . . .
C(33) C -0.8092(5) 0.0821(3) -0.1324(2) 0.071(2) Uani 1.00 1 d . . .
C(34) C -0.5332(3) -0.2171(2) -0.1903(1) 0.0375(8) Uani 1.00 1 d . . .
C(35) C -0.4240(3) -0.2647(2) -0.1930(1) 0.044(1) Uani 1.00 1 d . . .
C(36) C -0.4051(3) -0.3289(2) -0.1569(2) 0.048(1) Uani 1.00 1 d . . .
C(37) C -0.4939(4) -0.3485(2) -0.1145(1) 0.0455(9) Uani 1.00 1 d . . .
C(38) C -0.4725(4) -0.4110(3) -0.0741(2) 0.060(1) Uani 1.00 1 d . . .
C(39) C -0.5571(5) -0.4275(3) -0.0328(2) 0.065(1) Uani 1.00 1 d . . .
C(40) C -0.6699(4) -0.3847(3) -0.0314(2) 0.063(1) Uani 1.00 1 d . . .
C(41) C -0.6958(4) -0.3260(3) -0.0706(2) 0.052(1) Uani 1.00 1 d . . .
C(42) C -0.6079(3) -0.3036(2) -0.1133(1) 0.0389(9) Uani 1.00 1 d . . .
C(43) C -0.6269(3) -0.2379(2) -0.1522(1) 0.0389(9) Uani 1.00 1 d . . .
C(44) C -0.7797(3) -0.1224(3) -0.1290(1) 0.043(1) Uani 1.00 1 d . . .
C(45) C -0.7534(3) -0.1983(2) -0.1528(1) 0.0397(9) Uani 1.00 1 d . . .
C(46) C -0.8532(3) -0.2450(2) -0.1770(1) 0.0412(9) Uani 1.00 1 d . . .
C(47) C -0.8346(4) -0.3216(3) -0.2039(2) 0.053(1) Uani 1.00 1 d . . .
C(48) C -0.9312(4) -0.3633(3) -0.2280(2) 0.062(1) Uani 1.00 1 d . . .
C(49) C -1.0518(4) -0.3329(3) -0.2263(2) 0.063(1) Uani 1.00 1 d . . .
C(50) C -1.0750(4) -0.2617(3) -0.2000(2) 0.063(1) Uani 1.00 1 d . . .
C(51) C -0.9772(3) -0.2148(3) -0.1748(1) 0.050(1) Uani 1.00 1 d . . .
C(52) C -1.0006(4) -0.1425(3) -0.1466(2) 0.066(1) Uani 1.00 1 d . . .
C(53) C -0.9065(4) -0.0979(3) -0.1244(2) 0.060(1) Uani 1.00 1 d . . .
H(1) H -0.4623 0.0583 -0.2695 0.087 Uiso 1.00 1 c R . .
H(2) H -0.2627 0.0334 -0.2179 0.097 Uiso 1.00 1 c R . .
H(3) H -0.6172 0.1253 -0.2049 0.090 Uiso 1.00 1 c R . .
H(4) H -0.1898 0.0691 -0.0994 0.168 Uiso 1.00 1 c R . .
H(5) H -0.2588 0.1455 -0.0191 0.229 Uiso 1.00 1 c R . .
H(6) H -0.4543 0.1946 -0.0131 0.220 Uiso 1.00 1 c R . .
H(7) H -0.5913 0.1877 -0.0874 0.160 Uiso 1.00 1 c R . .
H(8) H -0.5263 -0.1229 -0.3520 0.083 Uiso 1.00 1 c R . .
H(9) H -0.3659 -0.1158 -0.4197 0.112 Uiso 1.00 1 c R . .
H(10) H -0.1584 -0.1143 -0.3903 0.104 Uiso 1.00 1 c R . .
H(11) H -0.1105 -0.1173 -0.2935 0.096 Uiso 1.00 1 c R . .
H(12) H -0.2680 -0.1197 -0.2269 0.073 Uiso 1.00 1 c R . .
H(13) H -0.6713 -0.2391 -0.2891 0.067 Uiso 1.00 1 c R . .
H(14) H -0.8301 -0.2348 -0.3574 0.083 Uiso 1.00 1 c R . .
H(15) H -0.9220 -0.1115 -0.3813 0.090 Uiso 1.00 1 c R . .
H(16) H -0.8681 0.0068 -0.3331 0.094 Uiso 1.00 1 c R . .
H(17) H -0.7102 0.0036 -0.2646 0.070 Uiso 1.00 1 c R . .
H(18) H -0.7506 -0.1702 -0.0222 0.073 Uiso 1.00 1 c R . .
H(19) H -0.6868 -0.2080 0.0698 0.093 Uiso 1.00 1 c R . .
H(20) H -0.5232 -0.1403 0.1135 0.095 Uiso 1.00 1 c R . .
H(21) H -0.4170 -0.0371 0.0662 0.083 Uiso 1.00 1 c R . .
H(22) H -0.4677 -0.0062 -0.0282 0.070 Uiso 1.00 1 c R . .
H(23) H -0.7356 0.0389 -0.0017 0.088 Uiso 1.00 1 c R . .
H(24) H -0.8558 0.1535 0.0148 0.119 Uiso 1.00 1 c R . .
H(25) H -0.9536 0.2215 -0.0590 0.135 Uiso 1.00 1 c R . .
H(26) H -0.9229 0.1780 -0.1530 0.119 Uiso 1.00 1 c R . .
H(27) H -0.7976 0.0643 -0.1705 0.085 Uiso 1.00 1 c R . .
H(28) H -0.3618 -0.2514 -0.2204 0.052 Uiso 1.00 1 c R . .
H(29) H -0.3319 -0.3614 -0.1604 0.057 Uiso 1.00 1 c R . .
H(30) H -0.3975 -0.4419 -0.0759 0.072 Uiso 1.00 1 c R . .
H(31) H -0.5394 -0.4674 -0.0045 0.078 Uiso 1.00 1 c R . .
H(32) H -0.7298 -0.3976 -0.0029 0.075 Uiso 1.00 1 c R . .
H(33) H -0.7742 -0.2988 -0.0695 0.062 Uiso 1.00 1 c R . .
H(34) H -0.7526 -0.3437 -0.2052 0.064 Uiso 1.00 1 c R . .
H(35) H -0.9151 -0.4143 -0.2459 0.075 Uiso 1.00 1 c R . .
H(36) H -1.1180 -0.3626 -0.2435 0.075 Uiso 1.00 1 c R . .
H(37) H -1.1583 -0.2416 -0.1984 0.075 Uiso 1.00 1 c R . .
H(38) H -1.0842 -0.1238 -0.1431 0.079 Uiso 1.00 1 c R . .
H(39) H -0.9258 -0.0483 -0.1052 0.072 Uiso 1.00 1 c R . .

loop_
_atom_site_aniso_label
_atom_site_aniso_U_11
_atom_site_aniso_U_22
_atom_site_aniso_U_33
_atom_site_aniso_U_12
_atom_site_aniso_U_13
_atom_site_aniso_U_23
Ru(1) 0.0569(2) 0.0457(2) 0.0393(1) -0.0112(1) -0.0070(1) 0.0062(1)
Cl(1) 0.0456(5) 0.0705(7) 0.0497(5) -0.0059(5) -0.0112(4) 0.0056(5)
P(1) 0.0377(5) 0.0488(5) 0.0365(4) -0.0012(4) -0.0022(4) 0.0037(4)
P(2) 0.0539(5) 0.0432(5) 0.0373(5) 0.0029(5) -0.0043(4) 0.0006(4)
C(1) 0.093(4) 0.065(3) 0.059(3) -0.018(3) -0.001(3) 0.023(2)
C(2) 0.077(3) 0.072(3) 0.093(4) -0.035(3) -0.002(3) 0.027(3)
C(3) 0.122(5) 0.063(3) 0.089(4) -0.050(4) -0.022(4) 0.019(3)
C(4) 0.179(9) 0.108(6) 0.132(6) -0.088(6) -0.073(6) 0.027(5)
C(5) 0.32(2) 0.14(1) 0.114(8) -0.15(1) -0.09(1) 0.023(7)
C(6) 0.34(2) 0.102(7) 0.106(7) -0.11(1) -0.00(1) -0.034(6)
C(7) 0.25(1) 0.055(3) 0.097(4) -0.045(6) 0.018(6) -0.020(3)
C(8) 0.157(6) 0.046(2) 0.071(3) -0.030(4) -0.002(4) 0.006(2)
C(9) 0.100(4) 0.054(3) 0.071(3) -0.000(3) 0.003(3) 0.021(2)
C(10) 0.045(2) 0.055(2) 0.049(2) -0.004(2) 0.010(2) 0.009(2)
C(11) 0.053(2) 0.106(4) 0.048(2) 0.001(2) 0.005(2) 0.008(3)
C(12) 0.079(3) 0.151(6) 0.050(3) 0.001(4) 0.016(3) 0.017(3)
C(13) 0.069(3) 0.115(5) 0.076(3) 0.001(3) 0.025(3) 0.025(3)
C(14) 0.051(3) 0.106(4) 0.084(3) -0.000(3) 0.013(2) 0.023(3)
C(15) 0.046(2) 0.076(3) 0.061(3) -0.007(2) 0.000(2) 0.017(2)
C(16) 0.040(2) 0.062(3) 0.037(2) 0.003(2) -0.005(1) 0.001(2)
C(17) 0.051(2) 0.065(3) 0.051(2) 0.008(2) -0.006(2) -0.003(2)
C(18) 0.062(2) 0.087(3) 0.058(2) -0.000(2) -0.012(2) -0.020(3)
C(19) 0.053(3) 0.108(4) 0.063(3) 0.008(3) -0.021(2) -0.005(3)
C(20) 0.070(3) 0.092(4) 0.074(3) 0.038(3) -0.021(2) 0.007(3)
C(21) 0.057(2) 0.064(3) 0.054(2) 0.009(2) -0.007(2) -0.005(2)
C(22) 0.057(2) 0.056(2) 0.040(2) 0.020(2) -0.004(2) 0.001(2)
C(23) 0.073(3) 0.063(3) 0.046(2) 0.010(2) 0.008(2) 0.007(2)
C(24) 0.097(4) 0.083(4) 0.053(3) 0.018(3) 0.021(3) 0.018(2)
C(25) 0.103(4) 0.095(4) 0.040(2) 0.033(3) -0.004(2) 0.003(2)
C(26) 0.077(3) 0.085(3) 0.046(2) 0.023(3) -0.014(2) -0.006(2)
C(27) 0.067(3) 0.067(2) 0.042(2) 0.004(2) -0.007(2) -0.003(2)
C(28) 0.084(3) 0.048(2) 0.048(2) 0.010(2) -0.011(2) -0.006(2)
C(29) 0.099(4) 0.064(3) 0.056(3) 0.019(3) -0.010(3) -0.014(2)
C(30) 0.149(6) 0.080(4) 0.068(3) 0.048(4) -0.010(4) -0.024(3)
C(31) 0.168(7) 0.074(4) 0.095(4) 0.056(4) -0.023(4) -0.024(3)
C(32) 0.149(6) 0.071(3) 0.078(3) 0.049(4) -0.036(4) -0.007(3)
C(33) 0.098(4) 0.054(3) 0.059(3) 0.026(3) -0.015(3) -0.010(2)
C(34) 0.034(2) 0.041(2) 0.038(2) -0.004(1) -0.006(1) -0.000(1)
C(35) 0.035(2) 0.049(2) 0.047(2) -0.005(2) 0.003(2) 0.002(2)
C(36) 0.033(2) 0.051(2) 0.059(2) 0.004(2) -0.005(2) -0.005(2)
C(37) 0.041(2) 0.046(2) 0.049(2) -0.003(2) -0.007(2) -0.002(1)
C(38) 0.055(3) 0.053(2) 0.073(3) 0.005(2) -0.016(2) 0.009(2)
C(39) 0.070(3) 0.064(3) 0.061(3) 0.002(2) -0.006(2) 0.021(2)
C(40) 0.065(3) 0.069(3) 0.054(2) -0.012(2) 0.005(2) 0.009(2)
C(41) 0.052(2) 0.056(3) 0.048(2) -0.001(2) 0.005(2) 0.004(2)
C(42) 0.033(2) 0.037(2) 0.047(2) -0.005(1) -0.003(1) -0.000(2)
C(43) 0.029(2) 0.045(2) 0.043(2) -0.006(1) -0.002(1) -0.002(1)
C(44) 0.037(2) 0.049(2) 0.043(2) 0.009(2) 0.003(1) 0.001(2)
C(45) 0.035(2) 0.049(2) 0.034(2) 0.004(2) 0.002(1) 0.007(1)
C(46) 0.035(2) 0.051(2) 0.038(2) -0.004(2) 0.002(1) 0.004(1)
C(47) 0.036(2) 0.067(3) 0.057(2) -0.012(2) 0.008(2) -0.016(2)
C(48) 0.056(2) 0.074(3) 0.056(2) -0.019(2) 0.007(2) -0.019(2)
C(49) 0.050(2) 0.088(4) 0.050(2) -0.015(2) -0.008(2) 0.005(2)
C(50) 0.040(2) 0.076(3) 0.073(3) -0.002(2) -0.010(2) 0.022(3)
C(51) 0.034(2) 0.058(2) 0.056(2) 0.003(2) -0.001(2) 0.017(2)
C(52) 0.034(2) 0.066(3) 0.096(3) 0.013(2) 0.002(2) 0.004(2)
C(53) 0.050(2) 0.053(2) 0.076(3) 0.008(2) 0.011(2) -0.003(2)

loop_
_geom_bond_atom_site_label_1
_geom_bond_atom_site_label_2
_geom_bond_distance
_geom_bond_publ_flag
_geom_bond_site_symmetry_1
_geom_bond_site_symmetry_2
Ru(1) Cl(1) 2.431(1) ? . .
Ru(1) P(1) 2.245(1) ? . .
Ru(1) P(2) 2.313(1) ? . .
Ru(1) C(1) 2.153(5) ? . .
Ru(1) C(2) 2.207(6) ? . .
Ru(1) C(3) 2.344(7) ? . .
Ru(1) C(8) 2.357(5) ? . .
Ru(1) C(9) 2.186(5) ? . .
P(1) C(10) 1.843(4) ? . .
P(1) C(16) 1.827(4) ? . .
P(1) C(34) 1.838(4) ? . .
P(2) C(22) 1.823(4) ? . .
P(2) C(28) 1.835(5) ? . .
P(2) C(44) 1.849(4) ? . .
C(1) C(2) 1.402(8) ? . .
C(1) C(9) 1.396(8) ? . .
C(1) H(1) 0.9499 ? . .
C(2) C(3) 1.432(8) ? . .
C(2) H(2) 0.9500 ? . .
C(3) C(4) 1.42(1) ? . .
C(3) C(8) 1.43(1) ? . .
C(4) C(5) 1.42(2) ? . .
C(4) H(4) 0.9500 ? . .
C(5) C(6) 1.34(2) ? . .
C(5) H(5) 0.9499 ? . .
C(6) C(7) 1.33(2) ? . .
C(6) H(6) 0.9500 ? . .
C(7) C(8) 1.406(9) ? . .
C(7) H(7) 0.9500 ? . .
C(8) C(9) 1.442(8) ? . .
C(9) H(3) 0.9500 ? . .
C(10) C(11) 1.391(6) ? . .
C(10) C(15) 1.393(6) ? . .
C(11) C(10) 1.391(6) ? . .
C(11) C(12) 1.389(7) ? . .
C(11) H(8) 0.9500 ? . .
C(12) C(11) 1.389(7) ? . .
C(12) C(13) 1.376(8) ? . .
C(12) H(9) 0.9500 ? . .
C(13) C(14) 1.379(8) ? . .
C(13) H(10) 0.9501 ? . .
C(14) C(15) 1.366(7) ? . .
C(14) H(11) 0.9500 ? . .
C(15) H(12) 0.9500 ? . .
C(16) C(17) 1.395(6) ? . .
C(16) C(21) 1.367(6) ? . .
C(17) C(18) 1.386(6) ? . .
C(17) H(13) 0.9499 ? . .
C(18) C(19) 1.366(8) ? . .
C(18) H(14) 0.9501 ? . .
C(19) C(20) 1.371(8) ? . .
C(19) H(15) 0.9500 ? . .
C(20) C(21) 1.383(7) ? . .
C(20) H(16) 0.9500 ? . .
C(21) H(17) 0.9500 ? . .
C(22) C(23) 1.377(6) ? . .
C(22) C(27) 1.402(6) ? . .
C(23) C(24) 1.385(6) ? . .
C(23) H(18) 0.9500 ? . .
C(24) C(25) 1.365(8) ? . .
C(24) H(19) 0.9500 ? . .
C(25) C(26) 1.377(8) ? . .
C(25) H(20) 0.9499 ? . .
C(26) C(25) 1.377(8) ? . .
C(26) C(27) 1.385(6) ? . .
C(26) H(21) 0.9501 ? . .
C(27) C(26) 1.385(6) ? . .
C(27) H(22) 0.9501 ? . .
C(28) C(29) 1.400(6) ? . .
C(28) C(33) 1.388(7) ? . .
C(29) C(30) 1.360(8) ? . .
C(29) H(23) 0.9500 ? . .
C(30) C(31) 1.367(9) ? . .
C(30) H(24) 0.9500 ? . .
C(31) C(32) 1.390(8) ? . .
C(31) H(25) 0.9500 ? . .
C(32) C(33) 1.386(8) ? . .
C(32) H(26) 0.9500 ? . .
C(33) H(27) 0.9499 ? . .
C(34) C(35) 1.406(5) ? . .
C(34) C(43) 1.386(5) ? . .
C(35) C(36) 1.364(5) ? . .
C(35) H(28) 0.9500 ? . .
C(36) C(37) 1.414(5) ? . .
C(36) H(29) 0.9500 ? . .
C(37) C(38) 1.411(6) ? . .
C(37) C(42) 1.425(5) ? . .
C(38) C(39) 1.355(7) ? . .
C(38) H(30) 0.9500 ? . .
C(39) C(40) 1.396(7) ? . .
C(39) H(31) 0.9501 ? . .
C(40) C(41) 1.357(6) ? . .
C(40) H(32) 0.9499 ? . .
C(41) C(42) 1.421(5) ? . .
C(41) H(33) 0.9500 ? . .
C(42) C(43) 1.425(5) ? . .
C(43) C(45) 1.501(5) ? . .
C(44) C(45) 1.389(5) ? . .
C(44) C(53) 1.420(6) ? . .
C(45) C(46) 1.430(5) ? . .
C(46) C(47) 1.416(6) ? . .
C(46) C(51) 1.417(5) ? . .
C(47) C(48) 1.362(6) ? . .
C(47) H(34) 0.9500 ? . .
C(48) C(49) 1.383(6) ? . .
C(48) H(35) 0.9499 ? . .
C(49) C(50) 1.342(7) ? . .
C(49) H(36) 0.9499 ? . .
C(50) C(51) 1.425(6) ? . .
C(50) H(37) 0.9500 ? . .
C(51) C(52) 1.378(6) ? . .
C(52) C(53) 1.347(6) ? . .
C(52) H(38) 0.9500 ? . .
C(53) H(39) 0.9500 ? . .
H(8) C(11) 0.9500 ? . .
H(17) C(21) 0.9500 ? . .
H(21) C(26) 0.9501 ? . .
